data_7714300
loop_
_publ_author_name
'Aman, Michal'
'Dost\'al, Libor'
'R\%u\<zi\<cka, Ale\<s'
'Ruzickova, Zdenka'
'Jambor, Roman'

_publ_section_title
;
 B-substituted group 1 phosphides: Synthesis and reactivity
;
_journal_name_full 'Dalton Transactions'
_journal_paper_doi 10.1039/D3DT02568C
_journal_year 2023
_chemical_formula_moiety 'C33 H42 B O P'
_chemical_formula_sum 'C33 H42 B O P'
_chemical_formula_weight 496.44
_space_group_crystal_system orthorhombic
_space_group_IT_number 61
_space_group_name_Hall '-P 2ac 2ab'
_space_group_name_H-M_alt 'P b c a'
_atom_sites_solution_hydrogens geom
_audit_creation_method 'APEX4 v2022.10-0'
_audit_update_record
;
2023-06-06 deposited with the CCDC.	2023-10-18 downloaded from the CCDC.
;
_cell_angle_alpha 90
_cell_angle_beta 90
_cell_angle_gamma 90
_cell_formula_units_Z 8
_cell_length_a 12.4512(11)
_cell_length_b 18.8303(14)
_cell_length_c 24.5695(19)
_cell_measurement_reflns_used 25448
_cell_measurement_temperature 150(2)
_cell_measurement_theta_max 25
_cell_measurement_theta_min 1
_cell_volume 5760.6(8)
_computing_structure_refinement 'SHELXL-2016/6 (Sheldrick, 2016)'
_computing_structure_solution 'SHELXT 2014/5 (Sheldrick, 2014)'
_diffrn_ambient_temperature 150(2)
_diffrn_detector_area_resol_mean 10.4167
_diffrn_measured_fraction_theta_full 0.977
_diffrn_measured_fraction_theta_max 0.977
_diffrn_measurement_device_type 'Bruker D8 - Venture'
_diffrn_measurement_method '\f and \w scans to fill the Ewald sphere'
_diffrn_radiation_type MoK\a
_diffrn_radiation_wavelength 0.71073
_diffrn_reflns_av_R_equivalents 0.0543
_diffrn_reflns_av_unetI/netI 0.0483
_diffrn_reflns_Laue_measured_fraction_full 0.977
_diffrn_reflns_Laue_measured_fraction_max 0.977
_diffrn_reflns_limit_h_max 14
_diffrn_reflns_limit_h_min -12
_diffrn_reflns_limit_k_max 22
_diffrn_reflns_limit_k_min -22
_diffrn_reflns_limit_l_max 28
_diffrn_reflns_limit_l_min -29
_diffrn_reflns_number 19833
_diffrn_reflns_point_group_measured_fraction_full 0.977
_diffrn_reflns_point_group_measured_fraction_max 0.977
_diffrn_reflns_theta_full 24.996
_diffrn_reflns_theta_max 24.996
_diffrn_reflns_theta_min 2.726
_diffrn_source 'sealed X-ray tube'
_exptl_absorpt_coefficient_mu 0.119
_exptl_absorpt_correction_T_max 0.7455
_exptl_absorpt_correction_T_min 0.5944
_exptl_absorpt_correction_type multi-scan
_exptl_absorpt_process_details
;
SADABS-2016/2 - Bruker AXS area detector
scaling and absorption correction
;
_exptl_crystal_colour colourless
_exptl_crystal_density_diffrn 1.145
_exptl_crystal_description block
_exptl_crystal_F_000 2144
_exptl_crystal_size_max 0.346
_exptl_crystal_size_mid 0.335
_exptl_crystal_size_min 0.104
_refine_diff_density_max 0.322
_refine_diff_density_min -0.329
_refine_diff_density_rms 0.062
_refine_ls_extinction_method none
_refine_ls_goodness_of_fit_ref 1.227
_refine_ls_hydrogen_treatment constr
_refine_ls_matrix_type full
_refine_ls_number_parameters 328
_refine_ls_number_reflns 4958
_refine_ls_number_restraints 312
_refine_ls_restrained_S_all 1.190
_refine_ls_R_factor_all 0.0892
_refine_ls_R_factor_gt 0.0715
_refine_ls_shift/su_max 0.000
_refine_ls_shift/su_mean 0.000
_refine_ls_structure_factor_coef Fsqd
_refine_ls_weighting_details 'w=1/[\s^2^(Fo^2^)+13.7663P] where P=(Fo^2^+2Fc^2^)/3'
_refine_ls_weighting_scheme calc
_refine_ls_wR_factor_gt 0.1390
_refine_ls_wR_factor_ref 0.1435
_reflns_Friedel_coverage 0.000
_reflns_number_gt 4039
_reflns_number_total 4958
_reflns_threshold_expression 'I > 2\s(I)'
_cod_data_source_file d3dt02568c7.cif
_cod_data_source_block 11
_cod_database_code 7714300
_shelx_shelxl_version_number 2016/6
_shelx_space_group_comment
;
The symmetry employed for this shelxl refinement is uniquely defined
by the following loop, which should always be used as a source of
symmetry information in preference to the above space-group names.
They are only intended as comments.
;
_exptl_absorpt_special_details
;
The ratio of minimum to maximum
apparent transmission was 0.797
;

loop_
_space_group_symop_operation_xyz
'x, y, z'
'-x+1/2, -y, z+1/2'
'-x, y+1/2, -z+1/2'
'x+1/2, -y+1/2, -z'
'-x, -y, -z'
'x-1/2, y, -z-1/2'
'x, -y-1/2, z-1/2'
'-x-1/2, y-1/2, z'

loop_
_atom_site_label
_atom_site_type_symbol
_atom_site_fract_x
_atom_site_fract_y
_atom_site_fract_z
_atom_site_U_iso_or_equiv
_atom_site_adp_type
_atom_site_occupancy
_atom_site_site_symmetry_order
_atom_site_calc_flag
_atom_site_refinement_flags_posn
_atom_site_refinement_flags_adp
_atom_site_refinement_flags_occupancy
_atom_site_disorder_assembly
_atom_site_disorder_group
P1 P 0.57439(7) 0.22570(4) 0.40605(3) 0.01241(19) Uani 1 1 d . . . . .
O1 O 0.4413(2) 0.22240(13) 0.48826(10) 0.0320(6) Uani 1 1 d . . . . .
C1 C 0.7062(2) 0.19184(16) 0.39036(12) 0.0151(6) Uani 1 1 d . . . . .
B1 B 0.4993(3) 0.18877(18) 0.33597(13) 0.0137(7) Uani 1 1 d . . . . .
C2 C 0.6964(3) 0.14175(15) 0.34660(12) 0.0145(6) Uani 1 1 d . . . . .
C3 C 0.5949(2) 0.13385(15) 0.32063(12) 0.0143(7) Uani 1 1 d . . . . .
C4 C 0.5868(3) 0.08037(16) 0.28222(13) 0.0227(8) Uani 1 1 d . . . . .
H4 H 0.520242 0.072910 0.264202 0.027 Uiso 1 1 calc R U . . .
C6 C 0.7730(3) 0.04668(17) 0.29259(14) 0.0256(8) Uani 1 1 d . . . . .
H6 H 0.832200 0.017876 0.282145 0.031 Uiso 1 1 calc R U . . .
C5 C 0.6758(3) 0.03640(18) 0.26915(14) 0.0273(8) Uani 1 1 d . . . . .
H5 H 0.666984 -0.000900 0.243504 0.033 Uiso 1 1 calc R U . . .
C9 C 0.8925(3) 0.16296(18) 0.39996(14) 0.0243(8) Uani 1 1 d . . . . .
H9 H 0.959608 0.170908 0.417341 0.029 Uiso 1 1 calc R U . . .
C8 C 0.8850(3) 0.11303(18) 0.35956(14) 0.0245(8) Uani 1 1 d . . . . .
H8 H 0.947044 0.086678 0.349599 0.029 Uiso 1 1 calc R U . . .
C7 C 0.7871(3) 0.09994(16) 0.33246(13) 0.0197(7) Uani 1 1 d . . . . .
C10 C 0.8026(3) 0.20241(17) 0.41594(13) 0.0184(7) Uani 1 1 d . . . . .
H10 H 0.808385 0.236354 0.444397 0.022 Uiso 1 1 calc R U . . .
C11 C 0.5226(3) 0.19271(16) 0.47463(12) 0.0156(7) Uani 1 1 d . . . . .
C12 C 0.5743(3) 0.13576(16) 0.51039(12) 0.0185(7) Uani 1 1 d . . . . .
C13 C 0.6218(3) 0.07384(17) 0.47777(14) 0.0265(8) Uani 1 1 d . . . . .
H13A H 0.567588 0.055598 0.452435 0.040 Uiso 1 1 calc R U . . .
H13B H 0.643577 0.035922 0.502756 0.040 Uiso 1 1 calc R U . . .
H13C H 0.684452 0.090410 0.457263 0.040 Uiso 1 1 calc R U . . .
C14 C 0.6638(3) 0.1731(2) 0.54295(15) 0.0301(9) Uani 1 1 d . . . . .
H14A H 0.718280 0.191467 0.517796 0.045 Uiso 1 1 calc R U . . .
H14B H 0.697144 0.139150 0.567997 0.045 Uiso 1 1 calc R U . . .
H14C H 0.632994 0.212586 0.563759 0.045 Uiso 1 1 calc R U . . .
C15 C 0.4890(3) 0.10829(19) 0.54978(14) 0.0288(8) Uani 1 1 d . . . . .
H15A H 0.429347 0.087670 0.529123 0.043 Uiso 1 1 calc R U . . .
H15B H 0.462422 0.147673 0.572097 0.043 Uiso 1 1 calc R U . . .
H15C H 0.520560 0.071897 0.573392 0.043 Uiso 1 1 calc R U . . .
C16 C 0.5772(3) 0.32082(15) 0.41916(12) 0.0169(7) Uani 1 1 d . . . . .
C17 C 0.6717(3) 0.35997(17) 0.41848(14) 0.0257(8) Uani 1 1 d . . . . .
H17 H 0.738330 0.337211 0.411358 0.031 Uiso 1 1 calc R U . . .
C18 C 0.6683(4) 0.43271(18) 0.42829(15) 0.0354(9) Uani 1 1 d . . . . .
H18 H 0.732775 0.459704 0.427588 0.042 Uiso 1 1 calc R U . . .
C19 C 0.5717(4) 0.46579(18) 0.43905(15) 0.0356(9) Uani 1 1 d . . . . .
H19 H 0.570191 0.515187 0.446859 0.043 Uiso 1 1 calc R U . . .
C20 C 0.4779(3) 0.42752(18) 0.43849(15) 0.0345(9) Uani 1 1 d . . . . .
H20 H 0.411420 0.450682 0.445262 0.041 Uiso 1 1 calc R U . . .
C21 C 0.4798(3) 0.35517(17) 0.42806(14) 0.0264(8) Uani 1 1 d . . . . .
H21 H 0.414615 0.329011 0.426998 0.032 Uiso 1 1 calc R U . . .
C22 C 0.3843(3) 0.15114(16) 0.34570(12) 0.0156(7) Uani 1 1 d . . . . .
H22 H 0.363182 0.132227 0.309205 0.019 Uiso 1 1 calc R U . . .
C23 C 0.3842(3) 0.08609(16) 0.38343(14) 0.0198(7) Uani 1 1 d . . . . .
H23A H 0.440110 0.052340 0.371068 0.024 Uiso 1 1 calc R U . . .
H23B H 0.402977 0.101434 0.420775 0.024 Uiso 1 1 calc R U . . .
C24 C 0.2755(3) 0.04799(18) 0.38467(15) 0.0274(8) Uani 1 1 d . . . . .
H24A H 0.260339 0.027654 0.348322 0.033 Uiso 1 1 calc R U . . .
H24B H 0.278584 0.008403 0.411150 0.033 Uiso 1 1 calc R U . . .
C25 C 0.1856(3) 0.0985(2) 0.40048(16) 0.0325(9) Uani 1 1 d . . . . .
H25A H 0.196220 0.114639 0.438450 0.039 Uiso 1 1 calc R U . . .
H25B H 0.115861 0.073354 0.398513 0.039 Uiso 1 1 calc R U . . .
C26 C 0.1834(3) 0.16282(18) 0.36257(15) 0.0252(8) Uani 1 1 d . . . . .
H26A H 0.126862 0.196250 0.374713 0.030 Uiso 1 1 calc R U . . .
H26B H 0.165510 0.147130 0.325194 0.030 Uiso 1 1 calc R U . . .
C27 C 0.2919(2) 0.20073(17) 0.36224(13) 0.0181(7) Uani 1 1 d . . . . .
H27A H 0.306423 0.220031 0.398997 0.022 Uiso 1 1 calc R U . . .
H27B H 0.288808 0.241163 0.336536 0.022 Uiso 1 1 calc R U . . .
C28 C 0.4966(3) 0.25936(16) 0.29655(12) 0.0155(7) Uani 1 1 d . . . . .
H28 H 0.456428 0.296962 0.316841 0.019 Uiso 1 1 calc R U . . .
C29 C 0.4349(3) 0.24620(17) 0.24334(13) 0.0217(7) Uani 1 1 d . . . . .
H29A H 0.473464 0.210015 0.221588 0.026 Uiso 1 1 calc R U . . .
H29B H 0.362816 0.227163 0.252029 0.026 Uiso 1 1 calc R U . . .
C30 C 0.4226(3) 0.31406(19) 0.20935(14) 0.0318(9) Uani 1 1 d . . . . .
H30A H 0.386542 0.302339 0.174573 0.038 Uiso 1 1 calc R U . . .
H30B H 0.376469 0.348143 0.229235 0.038 Uiso 1 1 calc R U . . .
C31 C 0.5305(3) 0.3486(2) 0.19744(14) 0.0326(9) Uani 1 1 d . . . . .
H31A H 0.518551 0.394975 0.179399 0.039 Uiso 1 1 calc R U . . .
H31B H 0.571724 0.318130 0.172125 0.039 Uiso 1 1 calc R U . . .
C32 C 0.5956(3) 0.35999(17) 0.24920(14) 0.0273(8) Uani 1 1 d . . . . .
H32A H 0.560064 0.396382 0.272024 0.033 Uiso 1 1 calc R U . . .
H32B H 0.668012 0.377733 0.239555 0.033 Uiso 1 1 calc R U . . .
C33 C 0.6063(3) 0.29111(16) 0.28154(13) 0.0189(7) Uani 1 1 d . . . . .
H33A H 0.647353 0.300549 0.315274 0.023 Uiso 1 1 calc R U . . .
H33B H 0.647168 0.256137 0.259729 0.023 Uiso 1 1 calc R U . . .

loop_
_atom_site_aniso_label
_atom_site_aniso_U_11
_atom_site_aniso_U_22
_atom_site_aniso_U_33
_atom_site_aniso_U_23
_atom_site_aniso_U_13
_atom_site_aniso_U_12
P1 0.0115(4) 0.0135(4) 0.0122(4) -0.0014(3) 0.0003(3) 0.0005(3)
O1 0.0328(15) 0.0337(14) 0.0294(13) 0.0054(11) 0.0184(12) 0.0145(12)
C1 0.0127(16) 0.0177(15) 0.0148(15) 0.0023(12) 0.0017(13) 0.0002(13)
B1 0.0127(17) 0.0168(17) 0.0115(16) -0.0029(13) -0.0025(14) -0.0021(14)
C2 0.0165(16) 0.0150(15) 0.0119(15) 0.0041(12) 0.0032(13) 0.0012(12)
C3 0.0152(17) 0.0129(14) 0.0148(15) 0.0016(12) 0.0042(13) -0.0022(12)
C4 0.027(2) 0.0203(16) 0.0208(17) -0.0049(13) 0.0006(15) -0.0028(15)
C6 0.029(2) 0.0216(17) 0.0259(18) 0.0003(14) 0.0118(16) 0.0110(15)
C5 0.040(2) 0.0196(17) 0.0227(18) -0.0072(14) 0.0086(17) 0.0041(16)
C9 0.0140(17) 0.0314(18) 0.0277(19) 0.0097(15) 0.0001(15) 0.0002(14)
C8 0.0152(17) 0.0284(18) 0.0298(19) 0.0089(14) 0.0070(15) 0.0086(15)
C7 0.0195(18) 0.0205(16) 0.0190(17) 0.0064(13) 0.0087(14) 0.0054(13)
C10 0.0149(16) 0.0229(16) 0.0173(16) 0.0041(13) -0.0003(13) -0.0026(13)
C11 0.0164(17) 0.0172(15) 0.0130(15) -0.0038(12) 0.0014(13) -0.0012(13)
C12 0.0199(17) 0.0206(16) 0.0151(15) 0.0005(12) -0.0038(14) -0.0011(14)
C13 0.034(2) 0.0189(17) 0.0266(19) 0.0024(14) -0.0069(17) 0.0057(16)
C14 0.029(2) 0.037(2) 0.0242(19) -0.0005(16) -0.0046(17) -0.0091(17)
C15 0.031(2) 0.0301(19) 0.0252(19) 0.0071(15) 0.0022(17) -0.0063(16)
C16 0.0245(17) 0.0156(15) 0.0106(15) -0.0002(12) -0.0009(14) 0.0001(13)
C17 0.0255(19) 0.0222(17) 0.0293(19) 0.0006(15) -0.0038(16) -0.0028(15)
C18 0.049(2) 0.0176(17) 0.039(2) 0.0002(16) -0.011(2) -0.0140(17)
C19 0.062(3) 0.0144(17) 0.030(2) 0.0002(15) -0.003(2) 0.0038(17)
C20 0.047(2) 0.0212(18) 0.036(2) 0.0007(16) 0.0073(19) 0.0136(17)
C21 0.027(2) 0.0201(16) 0.032(2) 0.0026(15) 0.0030(17) 0.0042(15)
C22 0.0147(16) 0.0162(15) 0.0159(16) 0.0004(12) -0.0022(13) -0.0026(13)
C23 0.0160(17) 0.0203(16) 0.0230(17) 0.0037(13) -0.0058(15) -0.0025(13)
C24 0.0215(19) 0.0255(18) 0.035(2) 0.0140(15) -0.0096(16) -0.0074(15)
C25 0.0123(17) 0.041(2) 0.044(2) 0.0164(18) 0.0006(17) -0.0079(16)
C26 0.0145(18) 0.0280(18) 0.033(2) 0.0049(15) -0.0036(16) -0.0003(14)
C27 0.0123(16) 0.0208(16) 0.0213(17) 0.0010(13) -0.0005(14) 0.0004(13)
C28 0.0155(16) 0.0175(15) 0.0136(15) -0.0022(12) -0.0005(13) 0.0003(13)
C29 0.0213(18) 0.0251(16) 0.0187(16) -0.0009(13) -0.0041(15) -0.0025(15)
C30 0.040(2) 0.034(2) 0.0219(18) 0.0046(15) -0.0123(18) -0.0012(18)
C31 0.040(2) 0.033(2) 0.0241(19) 0.0095(16) -0.0028(17) -0.0038(17)
C32 0.033(2) 0.0255(18) 0.0238(17) 0.0051(15) 0.0026(16) -0.0084(16)
C33 0.0196(17) 0.0221(17) 0.0150(16) 0.0027(13) -0.0025(14) -0.0052(14)

loop_
_atom_type_symbol
_atom_type_description
_atom_type_scat_dispersion_real
_atom_type_scat_dispersion_imag
_atom_type_scat_source
C C 0.0033 0.0016 'International Tables Vol C Tables 4.2.6.8 and 6.1.1.4'
H H 0.0000 0.0000 'International Tables Vol C Tables 4.2.6.8 and 6.1.1.4'
B B 0.0013 0.0007 'International Tables Vol C Tables 4.2.6.8 and 6.1.1.4'
O O 0.0106 0.0060 'International Tables Vol C Tables 4.2.6.8 and 6.1.1.4'
P P 0.1023 0.0942 'International Tables Vol C Tables 4.2.6.8 and 6.1.1.4'

loop_
_geom_angle_atom_site_label_1
_geom_angle_atom_site_label_2
_geom_angle_atom_site_label_3
_geom_angle
_geom_angle_site_symmetry_1
_geom_angle_site_symmetry_3
_geom_angle_publ_flag
C1 P1 C16 111.61(15) . . ?
C1 P1 C11 112.43(14) . . ?
C16 P1 C11 99.82(13) . . ?
C1 P1 B1 96.56(14) . . ?
C16 P1 B1 118.98(14) . . ?
C11 P1 B1 118.05(14) . . ?
C10 C1 C2 120.9(3) . . ?
C10 C1 P1 130.4(2) . . ?
C2 C1 P1 108.4(2) . . ?
C22 B1 C3 113.9(2) . . ?
C22 B1 C28 115.1(3) . . ?
C3 B1 C28 113.2(3) . . ?
C22 B1 P1 115.0(2) . . ?
C3 B1 P1 94.3(2) . . ?
C28 B1 P1 103.1(2) . . ?
C7 C2 C3 122.6(3) . . ?
C7 C2 C1 118.7(3) . . ?
C3 C2 C1 118.7(3) . . ?
C4 C3 C2 116.5(3) . . ?
C4 C3 B1 124.7(3) . . ?
C2 C3 B1 118.8(3) . . ?
C3 C4 C5 121.4(3) . . ?
C3 C4 H4 119.3 . . ?
C5 C4 H4 119.3 . . ?
C5 C6 C7 120.4(3) . . ?
C5 C6 H6 119.8 . . ?
C7 C6 H6 119.8 . . ?
C6 C5 C4 121.2(3) . . ?
C6 C5 H5 119.4 . . ?
C4 C5 H5 119.4 . . ?
C8 C9 C10 120.8(3) . . ?
C8 C9 H9 119.6 . . ?
C10 C9 H9 119.6 . . ?
C9 C8 C7 121.4(3) . . ?
C9 C8 H8 119.3 . . ?
C7 C8 H8 119.3 . . ?
C8 C7 C6 123.9(3) . . ?
C8 C7 C2 118.4(3) . . ?
C6 C7 C2 117.7(3) . . ?
C1 C10 C9 119.7(3) . . ?
C1 C10 H10 120.2 . . ?
C9 C10 H10 120.2 . . ?
O1 C11 C12 121.4(3) . . ?
O1 C11 P1 112.3(2) . . ?
C12 C11 P1 126.4(2) . . ?
C15 C12 C11 108.0(3) . . ?
C15 C12 C13 110.0(3) . . ?
C11 C12 C13 113.3(3) . . ?
C15 C12 C14 109.2(3) . . ?
C11 C12 C14 106.4(3) . . ?
C13 C12 C14 109.9(3) . . ?
C12 C13 H13A 109.5 . . ?
C12 C13 H13B 109.5 . . ?
H13A C13 H13B 109.5 . . ?
C12 C13 H13C 109.5 . . ?
H13A C13 H13C 109.5 . . ?
H13B C13 H13C 109.5 . . ?
C12 C14 H14A 109.5 . . ?
C12 C14 H14B 109.5 . . ?
H14A C14 H14B 109.5 . . ?
C12 C14 H14C 109.5 . . ?
H14A C14 H14C 109.5 . . ?
H14B C14 H14C 109.5 . . ?
C12 C15 H15A 109.5 . . ?
C12 C15 H15B 109.5 . . ?
H15A C15 H15B 109.5 . . ?
C12 C15 H15C 109.5 . . ?
H15A C15 H15C 109.5 . . ?
H15B C15 H15C 109.5 . . ?
C17 C16 C21 119.6(3) . . ?
C17 C16 P1 122.5(3) . . ?
C21 C16 P1 117.9(3) . . ?
C16 C17 C18 119.7(4) . . ?
C16 C17 H17 120.2 . . ?
C18 C17 H17 120.2 . . ?
C19 C18 C17 120.3(4) . . ?
C19 C18 H18 119.9 . . ?
C17 C18 H18 119.9 . . ?
C20 C19 C18 120.2(3) . . ?
C20 C19 H19 119.9 . . ?
C18 C19 H19 119.9 . . ?
C19 C20 C21 120.2(4) . . ?
C19 C20 H20 119.9 . . ?
C21 C20 H20 119.9 . . ?
C20 C21 C16 120.1(4) . . ?
C20 C21 H21 120.0 . . ?
C16 C21 H21 120.0 . . ?
C23 C22 C27 108.9(3) . . ?
C23 C22 B1 116.1(3) . . ?
C27 C22 B1 115.9(2) . . ?
C23 C22 H22 104.9 . . ?
C27 C22 H22 104.9 . . ?
B1 C22 H22 104.9 . . ?
C24 C23 C22 112.7(3) . . ?
C24 C23 H23A 109.0 . . ?
C22 C23 H23A 109.0 . . ?
C24 C23 H23B 109.0 . . ?
C22 C23 H23B 109.0 . . ?
H23A C23 H23B 107.8 . . ?
C25 C24 C23 111.3(3) . . ?
C25 C24 H24A 109.4 . . ?
C23 C24 H24A 109.4 . . ?
C25 C24 H24B 109.4 . . ?
C23 C24 H24B 109.4 . . ?
H24A C24 H24B 108.0 . . ?
C24 C25 C26 110.7(3) . . ?
C24 C25 H25A 109.5 . . ?
C26 C25 H25A 109.5 . . ?
C24 C25 H25B 109.5 . . ?
C26 C25 H25B 109.5 . . ?
H25A C25 H25B 108.1 . . ?
C25 C26 C27 110.9(3) . . ?
C25 C26 H26A 109.5 . . ?
C27 C26 H26A 109.5 . . ?
C25 C26 H26B 109.5 . . ?
C27 C26 H26B 109.5 . . ?
H26A C26 H26B 108.0 . . ?
C26 C27 C22 112.3(3) . . ?
C26 C27 H27A 109.1 . . ?
C22 C27 H27A 109.1 . . ?
C26 C27 H27B 109.1 . . ?
C22 C27 H27B 109.1 . . ?
H27A C27 H27B 107.9 . . ?
C33 C28 C29 107.6(3) . . ?
C33 C28 B1 116.0(3) . . ?
C29 C28 B1 112.4(2) . . ?
C33 C28 H28 106.8 . . ?
C29 C28 H28 106.8 . . ?
B1 C28 H28 106.8 . . ?
C30 C29 C28 112.3(3) . . ?
C30 C29 H29A 109.2 . . ?
C28 C29 H29A 109.2 . . ?
C30 C29 H29B 109.2 . . ?
C28 C29 H29B 109.2 . . ?
H29A C29 H29B 107.9 . . ?
C31 C30 C29 111.9(3) . . ?
C31 C30 H30A 109.2 . . ?
C29 C30 H30A 109.2 . . ?
C31 C30 H30B 109.2 . . ?
C29 C30 H30B 109.2 . . ?
H30A C30 H30B 107.9 . . ?
C30 C31 C32 111.7(3) . . ?
C30 C31 H31A 109.3 . . ?
C32 C31 H31A 109.3 . . ?
C30 C31 H31B 109.3 . . ?
C32 C31 H31B 109.3 . . ?
H31A C31 H31B 107.9 . . ?
C31 C32 C33 111.2(3) . . ?
C31 C32 H32A 109.4 . . ?
C33 C32 H32A 109.4 . . ?
C31 C32 H32B 109.4 . . ?
C33 C32 H32B 109.4 . . ?
H32A C32 H32B 108.0 . . ?
C32 C33 C28 112.2(3) . . ?
C32 C33 H33A 109.2 . . ?
C28 C33 H33A 109.2 . . ?
C32 C33 H33B 109.2 . . ?
C28 C33 H33B 109.2 . . ?
H33A C33 H33B 107.9 . . ?

loop_
_geom_bond_atom_site_label_1
_geom_bond_atom_site_label_2
_geom_bond_distance
_geom_bond_site_symmetry_2
_geom_bond_publ_flag
P1 C1 1.802(3) . ?
P1 C16 1.820(3) . ?
P1 C11 1.908(3) . ?
P1 B1 2.079(3) . ?
O1 C11 1.204(4) . ?
C1 C10 1.369(4) . ?
C1 C2 1.435(4) . ?
B1 C22 1.615(5) . ?
B1 C3 1.622(5) . ?
B1 C28 1.645(4) . ?
C2 C7 1.420(4) . ?
C2 C3 1.423(4) . ?
C3 C4 1.384(4) . ?
C4 C5 1.420(5) . ?
C4 H4 0.9500 . ?
C6 C5 1.355(5) . ?
C6 C7 1.413(5) . ?
C6 H6 0.9500 . ?
C5 H5 0.9500 . ?
C9 C8 1.370(5) . ?
C9 C10 1.400(5) . ?
C9 H9 0.9500 . ?
C8 C7 1.411(5) . ?
C8 H8 0.9500 . ?
C10 H10 0.9500 . ?
C11 C12 1.529(4) . ?
C12 C15 1.527(5) . ?
C12 C13 1.533(4) . ?
C12 C14 1.542(5) . ?
C13 H13A 0.9800 . ?
C13 H13B 0.9800 . ?
C13 H13C 0.9800 . ?
C14 H14A 0.9800 . ?
C14 H14B 0.9800 . ?
C14 H14C 0.9800 . ?
C15 H15A 0.9800 . ?
C15 H15B 0.9800 . ?
C15 H15C 0.9800 . ?
C16 C17 1.388(5) . ?
C16 C21 1.392(5) . ?
C17 C18 1.391(5) . ?
C17 H17 0.9500 . ?
C18 C19 1.380(6) . ?
C18 H18 0.9500 . ?
C19 C20 1.373(6) . ?
C19 H19 0.9500 . ?
C20 C21 1.387(5) . ?
C20 H20 0.9500 . ?
C21 H21 0.9500 . ?
C22 C23 1.536(4) . ?
C22 C27 1.536(4) . ?
C22 H22 1.0000 . ?
C23 C24 1.532(4) . ?
C23 H23A 0.9900 . ?
C23 H23B 0.9900 . ?
C24 C25 1.520(5) . ?
C24 H24A 0.9900 . ?
C24 H24B 0.9900 . ?
C25 C26 1.528(5) . ?
C25 H25A 0.9900 . ?
C25 H25B 0.9900 . ?
C26 C27 1.529(4) . ?
C26 H26A 0.9900 . ?
C26 H26B 0.9900 . ?
C27 H27A 0.9900 . ?
C27 H27B 0.9900 . ?
C28 C33 1.536(4) . ?
C28 C29 1.536(4) . ?
C28 H28 1.0000 . ?
C29 C30 1.534(5) . ?
C29 H29A 0.9900 . ?
C29 H29B 0.9900 . ?
C30 C31 1.522(5) . ?
C30 H30A 0.9900 . ?
C30 H30B 0.9900 . ?
C31 C32 1.523(5) . ?
C31 H31A 0.9900 . ?
C31 H31B 0.9900 . ?
C32 C33 1.527(4) . ?
C32 H32A 0.9900 . ?
C32 H32B 0.9900 . ?
C33 H33A 0.9900 . ?
C33 H33B 0.9900 . ?
